data_4034584
loop_
_publ_author_name
'Crossman, Aaron S.'
'Larson, Alec T.'
'Shi, Jake X.'
'Krajewski, Sebastian M.'
'Akturk, Eser S.'
'Marshak, Michael P.'

_publ_section_title
;
 Synthesis of Sterically Hindered \b-Diketones via Condensation of Acid
 Chlorides with Enolates.
;
_journal_issue 11
_journal_name_full 'The Journal of organic chemistry'
_journal_page_first 7434
_journal_page_last 7442
_journal_paper_doi 10.1021/acs.joc.9b00433
_journal_volume 84
_journal_year 2019
_chemical_formula_moiety 'C59 H76 O2'
_chemical_formula_sum 'C59 H76 O2'
_chemical_formula_weight 817.19
_space_group_crystal_system orthorhombic
_space_group_IT_number 19
_space_group_name_Hall 'P 2ac 2ab'
_space_group_name_H-M_alt 'P 21 21 21'
_atom_sites_solution_hydrogens mixed
_atom_sites_solution_primary dual
_audit_creation_date 2019-01-21
_audit_creation_method
;
Olex2 1.2
(compiled 2018.05.29 svn.r3508 for OlexSys, GUI svn.r5506)
;
_cell_angle_alpha 90
_cell_angle_beta 90
_cell_angle_gamma 90
_cell_formula_units_Z 4
_cell_length_a 10.1187(2)
_cell_length_b 21.3827(5)
_cell_length_c 23.1950(6)
_cell_measurement_reflns_used 9887
_cell_measurement_temperature 102(2)
_cell_measurement_theta_max 30.74
_cell_measurement_theta_min 2.77
_cell_volume 5018.6(2)
_computing_cell_refinement 'SAINT v8.37A (Bruker, 2015)'
_computing_data_reduction 'SAINT v8.37A (Bruker, 2015)'
_computing_molecular_graphics 'Olex2 (Dolomanov et al., 2009)'
_computing_publication_material 'Olex2 (Dolomanov et al., 2009)'
_computing_structure_refinement 'ShelXL (Sheldrick, 2015)'
_computing_structure_solution 'ShelXT (Sheldrick, 2015)'
_diffrn_ambient_temperature 102.49
_diffrn_measured_fraction_theta_full 0.998
_diffrn_measured_fraction_theta_max 0.993
_diffrn_measurement_device_type 'Bruker APEX-II CCD'
_diffrn_measurement_method '\f and \w scans'
_diffrn_radiation_type MoK\a
_diffrn_radiation_wavelength 0.71073
_diffrn_reflns_av_R_equivalents 0.0392
_diffrn_reflns_av_unetI/netI 0.0567
_diffrn_reflns_Laue_measured_fraction_full 0.998
_diffrn_reflns_Laue_measured_fraction_max 0.993
_diffrn_reflns_limit_h_max 14
_diffrn_reflns_limit_h_min -14
_diffrn_reflns_limit_k_max 29
_diffrn_reflns_limit_k_min -31
_diffrn_reflns_limit_l_max 34
_diffrn_reflns_limit_l_min -30
_diffrn_reflns_number 37404
_diffrn_reflns_point_group_measured_fraction_full 0.993
_diffrn_reflns_point_group_measured_fraction_max 0.984
_diffrn_reflns_theta_full 25.242
_diffrn_reflns_theta_max 31.604
_diffrn_reflns_theta_min 2.591
_diffrn_standards_number 0
_exptl_absorpt_coefficient_mu 0.063
_exptl_absorpt_correction_T_max 0.7462
_exptl_absorpt_correction_T_min 0.6946
_exptl_absorpt_correction_type multi-scan
_exptl_absorpt_process_details
'SADABS-2014/5 (Bruker,2014/5) was used for absorption correction. wR2(int) was 0.0460 before and 0.0422 after correction. The Ratio of minimum to maximum transmission is 0.9308. The \l/2 correction factor is Not present.'
_exptl_crystal_colour colourless
_exptl_crystal_colour_primary colourless
_exptl_crystal_density_diffrn 1.082
_exptl_crystal_description block
_exptl_crystal_F_000 1784
_exptl_crystal_size_max 0.518
_exptl_crystal_size_mid 0.384
_exptl_crystal_size_min 0.268
_refine_diff_density_max 0.581
_refine_diff_density_min -0.268
_refine_diff_density_rms 0.059
_refine_ls_abs_structure_details
;
 Flack x determined using 5088 quotients [(I+)-(I-)]/[(I+)+(I-)]
 (Parsons, Flack and Wagner, Acta Cryst. B69 (2013) 249-259).
;
_refine_ls_abs_structure_Flack 0.4(5)
_refine_ls_extinction_method none
_refine_ls_goodness_of_fit_ref 1.016
_refine_ls_hydrogen_treatment mixed
_refine_ls_matrix_type full
_refine_ls_number_parameters 593
_refine_ls_number_reflns 16586
_refine_ls_number_restraints 1
_refine_ls_restrained_S_all 1.016
_refine_ls_R_factor_all 0.0668
_refine_ls_R_factor_gt 0.0466
_refine_ls_shift/su_max 0.001
_refine_ls_shift/su_mean 0.000
_refine_ls_structure_factor_coef Fsqd
_refine_ls_weighting_details 'w=1/[\s^2^(Fo^2^)+(0.0630P)^2^+0.4419P] where P=(Fo^2^+2Fc^2^)/3'
_refine_ls_weighting_scheme calc
_refine_ls_wR_factor_gt 0.1066
_refine_ls_wR_factor_ref 0.1165
_reflns_Friedel_coverage 0.811
_reflns_Friedel_fraction_full 0.988
_reflns_Friedel_fraction_max 0.972
_reflns_number_gt 13473
_reflns_number_total 16586
_reflns_threshold_expression 'I > 2\s(I)'
_cod_data_source_file jo9b00433_si_002.cif
_cod_data_source_block tripph5h
_cod_database_code 4034584
_shelx_shelxl_version_number 2016/6
_shelx_space_group_comment
;
The symmetry employed for this shelxl refinement is uniquely defined
by the following loop, which should always be used as a source of
symmetry information in preference to the above space-group names.
They are only intended as comments.
;
_shelx_estimated_absorpt_t_max 0.983
_shelx_estimated_absorpt_t_min 0.968
_olex2_refinement_description
;
1. Fixed Uiso
 At 1.2 times of:
  All C(H) groups, All C(H,H) groups
 At 1.5 times of:
  All C(H,H,H) groups
2. Restrained distances
 H1-O1
 0.84 with sigma of 0.02
3. Others
 Sof(H19A)=Sof(C20B)=Sof(H20D)=Sof(H20E)=Sof(H20F)=Sof(C21B)=Sof(H21D)=
 Sof(H21E)=Sof(H21F)=1-FVAR(1)
 Sof(H19)=Sof(C20A)=Sof(H20A)=Sof(H20B)=Sof(H20C)=Sof(C21A)=Sof(H21A)=
 Sof(H21B)=Sof(H21C)=FVAR(1)
4.a Ternary CH refined with riding coordinates:
 C16(H16), C19(H19), C19(H19A), C22(H22), C31(H31), C34(H34), C37(H37)
4.b Aromatic/amide H refined with riding coordinates:
 C2(H2), C6(H6), C7(H7), C8(H8), C12(H12), C14(H14), C27(H27), C29(H29),
 C41(H41), C42(H42), C43(H43), C44(H44), C47(H47), C49(H49), C51(H51)
4.c Idealised Me refined as rotating group:
 C17(H17A,H17B,H17C), C18(H18A,H18B,H18C), C23(H23A,H23B,H23C), C24(H24A,H24B,
 H24C), C32(H32A,H32B,H32C), C33(H33A,H33B,H33C), C35(H35A,H35B,H35C), C36(H36A,
 H36B,H36C), C38(H38A,H38B,H38C), C39(H39A,H39B,H39C), C53(H53A,H53B,H53C),
 C54(H54A,H54B,H54C), C55(H55A,H55B,H55C), C57(H57A,H57B,H57C), C58(H58A,H58B,
 H58C), C59(H59A,H59B,H59C), C20A(H20A,H20B,H20C), C21A(H21A,H21B,H21C),
 C20B(H20D,H20E,H20F), C21B(H21D,H21E,H21F)
;
_olex2_submission_special_instructions 'No special instructions were received'

loop_
_space_group_symop_operation_xyz
'x, y, z'
'-x+1/2, -y, z+1/2'
'-x, y+1/2, -z+1/2'
'x+1/2, -y+1/2, -z'

loop_
_atom_site_label
_atom_site_type_symbol
_atom_site_fract_x
_atom_site_fract_y
_atom_site_fract_z
_atom_site_U_iso_or_equiv
_atom_site_adp_type
_atom_site_occupancy
_atom_site_site_symmetry_order
_atom_site_calc_flag
_atom_site_refinement_flags_posn
_atom_site_refinement_flags_occupancy
_atom_site_disorder_assembly
_atom_site_disorder_group
O1 O 0.26498(12) 0.45316(6) 0.79623(6) 0.0198(3) Uani 1 1 d D . . .
H1 H 0.256(3) 0.4264(14) 0.7677(12) 0.058(10) Uiso 1 1 d D . . .
O2 O 0.31022(12) 0.38160(6) 0.71162(6) 0.0183(2) Uani 1 1 d . . . .
C1 C 0.39363(16) 0.46256(7) 0.79838(7) 0.0146(3) Uani 1 1 d . . . .
C2 C 0.47972(16) 0.43344(8) 0.76153(7) 0.0152(3) Uani 1 1 d . . . .
H2 H 0.571476 0.442647 0.763361 0.018 Uiso 1 1 calc R . . .
C3 C 0.43174(16) 0.38926(7) 0.72036(7) 0.0137(3) Uani 1 1 d . . . .
C4 C 0.52679(16) 0.34865(7) 0.68774(7) 0.0127(3) Uani 1 1 d . . . .
C5 C 0.53470(16) 0.35364(8) 0.62746(7) 0.0146(3) Uani 1 1 d . . . .
C6 C 0.61415(18) 0.31125(8) 0.59752(7) 0.0183(3) Uani 1 1 d . . . .
H6 H 0.620893 0.314093 0.556749 0.022 Uiso 1 1 calc R . . .
C7 C 0.68348(19) 0.26493(8) 0.62675(8) 0.0196(3) Uani 1 1 d . . . .
H7 H 0.734059 0.235217 0.605764 0.024 Uiso 1 1 calc R . . .
C8 C 0.67904(18) 0.26199(8) 0.68631(8) 0.0172(3) Uani 1 1 d . . . .
H8 H 0.727873 0.230632 0.706011 0.021 Uiso 1 1 calc R . . .
C9 C 0.60319(16) 0.30481(7) 0.71781(7) 0.0135(3) Uani 1 1 d . . . .
C10 C 0.61602(16) 0.30584(7) 0.78212(7) 0.0138(3) Uani 1 1 d . . . .
C11 C 0.51741(17) 0.28098(8) 0.81818(7) 0.0154(3) Uani 1 1 d . . . .
C12 C 0.53749(19) 0.28150(8) 0.87769(8) 0.0197(3) Uani 1 1 d . . . .
H12 H 0.470721 0.264987 0.902137 0.024 Uiso 1 1 calc R . . .
C13 C 0.6522(2) 0.30542(9) 0.90240(8) 0.0217(4) Uani 1 1 d . . . .
C14 C 0.74741(18) 0.33090(8) 0.86616(8) 0.0198(3) Uani 1 1 d . . . .
H14 H 0.825372 0.348135 0.882538 0.024 Uiso 1 1 calc R . . .
C15 C 0.73173(17) 0.33188(8) 0.80633(7) 0.0158(3) Uani 1 1 d . . . .
C16 C 0.39318(17) 0.25130(9) 0.79342(8) 0.0195(3) Uani 1 1 d . . . .
H16 H 0.378026 0.270058 0.754489 0.023 Uiso 1 1 calc R . . .
C17 C 0.4143(3) 0.18156(11) 0.78509(16) 0.0537(9) Uani 1 1 d . . . .
H17A H 0.490567 0.174726 0.759830 0.080 Uiso 1 1 calc GR . . .
H17B H 0.335319 0.163122 0.767513 0.080 Uiso 1 1 calc GR . . .
H17C H 0.430620 0.161844 0.822562 0.080 Uiso 1 1 calc GR . . .
C18 C 0.2706(2) 0.26389(19) 0.82948(12) 0.0531(8) Uani 1 1 d . . . .
H18A H 0.275495 0.239894 0.865406 0.080 Uiso 1 1 calc GR . . .
H18B H 0.191767 0.251285 0.807823 0.080 Uiso 1 1 calc GR . . .
H18C H 0.265342 0.308613 0.838435 0.080 Uiso 1 1 calc GR . . .
C19 C 0.6715(3) 0.30239(11) 0.96721(9) 0.0322(5) Uani 1 1 d . . . .
H19 H 0.593100 0.280522 0.984002 0.039 Uiso 0.771(11) 1 calc R P A 1
H19A H 0.580235 0.313220 0.980359 0.039 Uiso 0.229(11) 1 calc R P A 2
C22 C 0.83953(17) 0.36087(9) 0.76910(8) 0.0211(3) Uani 1 1 d . . . .
H22 H 0.807859 0.360925 0.728260 0.025 Uiso 1 1 calc R . . .
C23 C 0.87042(19) 0.42847(9) 0.78607(9) 0.0257(4) Uani 1 1 d . . . .
H23A H 0.789326 0.453458 0.784329 0.039 Uiso 1 1 calc GR . . .
H23B H 0.935875 0.445835 0.759355 0.039 Uiso 1 1 calc GR . . .
H23C H 0.905842 0.429409 0.825380 0.039 Uiso 1 1 calc GR . . .
C24 C 0.9654(2) 0.32141(11) 0.77192(12) 0.0354(5) Uani 1 1 d . . . .
H24A H 0.999351 0.321298 0.811494 0.053 Uiso 1 1 calc GR . . .
H24B H 1.032109 0.339188 0.746041 0.053 Uiso 1 1 calc GR . . .
H24C H 0.945437 0.278455 0.760043 0.053 Uiso 1 1 calc GR . . .
C25 C 0.47866(17) 0.40793(8) 0.59488(7) 0.0151(3) Uani 1 1 d . . . .
C26 C 0.35827(17) 0.40381(8) 0.56548(7) 0.0165(3) Uani 1 1 d . . . .
C27 C 0.32006(19) 0.45334(8) 0.52964(8) 0.0194(3) Uani 1 1 d . . . .
H27 H 0.239855 0.450117 0.508561 0.023 Uiso 1 1 calc R . . .
C28 C 0.39669(18) 0.50736(8) 0.52404(8) 0.0199(3) Uani 1 1 d . . . .
C29 C 0.51258(18) 0.51112(9) 0.55587(8) 0.0200(3) Uani 1 1 d . . . .
H29 H 0.564181 0.548143 0.553444 0.024 Uiso 1 1 calc R . . .
C30 C 0.55589(17) 0.46288(8) 0.59109(7) 0.0168(3) Uani 1 1 d . . . .
C31 C 0.26956(19) 0.34694(8) 0.57265(8) 0.0199(3) Uani 1 1 d . . . .
H31 H 0.301954 0.323051 0.606912 0.024 Uiso 1 1 calc R . . .
C32 C 0.1257(2) 0.36582(10) 0.58457(10) 0.0279(4) Uani 1 1 d . . . .
H32A H 0.121635 0.390468 0.620141 0.042 Uiso 1 1 calc GR . . .
H32B H 0.071455 0.328149 0.588827 0.042 Uiso 1 1 calc GR . . .
H32C H 0.092355 0.390895 0.552341 0.042 Uiso 1 1 calc GR . . .
C33 C 0.2786(3) 0.30367(10) 0.52038(9) 0.0323(5) Uani 1 1 d . . . .
H33A H 0.253786 0.326801 0.485545 0.048 Uiso 1 1 calc GR . . .
H33B H 0.218418 0.268207 0.525601 0.048 Uiso 1 1 calc GR . . .
H33C H 0.369349 0.288252 0.516461 0.048 Uiso 1 1 calc GR . . .
C34 C 0.3610(2) 0.56149(9) 0.48467(8) 0.0233(4) Uani 1 1 d . . . .
H34 H 0.392957 0.600576 0.503819 0.028 Uiso 1 1 calc R . . .
C35 C 0.21276(19) 0.56934(10) 0.47461(9) 0.0243(4) Uani 1 1 d . . . .
H35A H 0.178177 0.532296 0.454838 0.036 Uiso 1 1 calc GR . . .
H35B H 0.197156 0.606467 0.450789 0.036 Uiso 1 1 calc GR . . .
H35C H 0.167823 0.574305 0.511760 0.036 Uiso 1 1 calc GR . . .
C36 C 0.4344(2) 0.55602(11) 0.42749(9) 0.0322(5) Uani 1 1 d . . . .
H36A H 0.529198 0.551058 0.434851 0.048 Uiso 1 1 calc GR . . .
H36B H 0.419626 0.593914 0.404609 0.048 Uiso 1 1 calc GR . . .
H36C H 0.401571 0.519581 0.406244 0.048 Uiso 1 1 calc GR . . .
C37 C 0.68643(18) 0.46980(9) 0.62327(8) 0.0201(3) Uani 1 1 d . . . .
H37 H 0.692797 0.434526 0.651443 0.024 Uiso 1 1 calc R . . .
C38 C 0.8029(2) 0.46419(12) 0.58182(10) 0.0329(5) Uani 1 1 d . . . .
H38A H 0.797765 0.424190 0.561310 0.049 Uiso 1 1 calc GR . . .
H38B H 0.885831 0.466172 0.603577 0.049 Uiso 1 1 calc GR . . .
H38C H 0.799982 0.498597 0.553937 0.049 Uiso 1 1 calc GR . . .
C39 C 0.6946(2) 0.53094(9) 0.65741(10) 0.0283(4) Uani 1 1 d . . . .
H39A H 0.694365 0.566414 0.630655 0.042 Uiso 1 1 calc GR . . .
H39B H 0.776353 0.531473 0.680086 0.042 Uiso 1 1 calc GR . . .
H39C H 0.618469 0.534084 0.683341 0.042 Uiso 1 1 calc GR . . .
C40 C 0.44142(16) 0.50458(8) 0.84488(7) 0.0151(3) Uani 1 1 d . . . .
C41 C 0.54840(17) 0.48389(9) 0.87813(8) 0.0187(3) Uani 1 1 d . . . .
H41 H 0.589544 0.445166 0.869145 0.022 Uiso 1 1 calc R . . .
C42 C 0.59495(18) 0.51910(9) 0.92387(8) 0.0210(4) Uani 1 1 d . . . .
H42 H 0.666730 0.504318 0.946477 0.025 Uiso 1 1 calc R . . .
C43 C 0.53635(19) 0.57605(9) 0.93653(8) 0.0217(4) Uani 1 1 d . . . .
H43 H 0.567950 0.600465 0.967847 0.026 Uiso 1 1 calc R . . .
C44 C 0.43130(19) 0.59736(9) 0.90334(8) 0.0201(3) Uani 1 1 d . . . .
H44 H 0.392807 0.636778 0.911983 0.024 Uiso 1 1 calc R . . .
C45 C 0.38081(17) 0.56218(8) 0.85748(7) 0.0158(3) Uani 1 1 d . . . .
C46 C 0.26691(17) 0.58682(8) 0.82401(7) 0.0151(3) Uani 1 1 d . . . .
C47 C 0.15363(17) 0.60693(8) 0.85344(7) 0.0162(3) Uani 1 1 d . . . .
H47 H 0.152826 0.606843 0.894398 0.019 Uiso 1 1 calc R . . .
C48 C 0.04256(17) 0.62696(8) 0.82352(8) 0.0164(3) Uani 1 1 d . . . .
C49 C 0.04813(17) 0.62786(8) 0.76320(8) 0.0168(3) Uani 1 1 d . . . .
H49 H -0.026711 0.642386 0.742411 0.020 Uiso 1 1 calc R . . .
C50 C 0.15903(16) 0.60829(8) 0.73239(7) 0.0150(3) Uani 1 1 d . . . .
C51 C 0.26845(16) 0.58818(8) 0.76405(7) 0.0154(3) Uani 1 1 d . . . .
H51 H 0.345760 0.575124 0.744179 0.018 Uiso 1 1 calc R . . .
C52 C -0.08779(18) 0.64423(9) 0.85334(8) 0.0201(3) Uani 1 1 d . . . .
C53 C -0.1936(2) 0.59711(10) 0.83357(10) 0.0284(4) Uani 1 1 d . . . .
H53A H -0.196553 0.596101 0.791351 0.043 Uiso 1 1 calc GR . . .
H53B H -0.280050 0.609838 0.848562 0.043 Uiso 1 1 calc GR . . .
H53C H -0.171484 0.555416 0.848220 0.043 Uiso 1 1 calc GR . . .
C54 C -0.0778(2) 0.64193(12) 0.91901(9) 0.0324(5) Uani 1 1 d . . . .
H54A H -0.052944 0.599642 0.931159 0.049 Uiso 1 1 calc GR . . .
H54B H -0.163511 0.652905 0.935931 0.049 Uiso 1 1 calc GR . . .
H54C H -0.010710 0.671760 0.932089 0.049 Uiso 1 1 calc GR . . .
C55 C -0.1306(2) 0.71026(9) 0.83546(10) 0.0281(4) Uani 1 1 d . . . .
H55A H -0.063154 0.740475 0.847427 0.042 Uiso 1 1 calc GR . . .
H55B H -0.214847 0.720550 0.854041 0.042 Uiso 1 1 calc GR . . .
H55C H -0.141227 0.711952 0.793493 0.042 Uiso 1 1 calc GR . . .
C56 C 0.15854(17) 0.60311(8) 0.66672(8) 0.0174(3) Uani 1 1 d . . . .
C57 C 0.0427(2) 0.63791(11) 0.63900(9) 0.0295(4) Uani 1 1 d . . . .
H57A H -0.040729 0.620073 0.652795 0.044 Uiso 1 1 calc GR . . .
H57B H 0.047701 0.633681 0.596985 0.044 Uiso 1 1 calc GR . . .
H57C H 0.046906 0.682270 0.649461 0.044 Uiso 1 1 calc GR . . .
C58 C 0.1483(2) 0.53339(10) 0.65156(9) 0.0291(4) Uani 1 1 d . . . .
H58A H 0.142795 0.528571 0.609608 0.044 Uiso 1 1 calc GR . . .
H58B H 0.068935 0.515686 0.669450 0.044 Uiso 1 1 calc GR . . .
H58C H 0.226626 0.511401 0.665932 0.044 Uiso 1 1 calc GR . . .
C59 C 0.28625(19) 0.62975(11) 0.64125(8) 0.0257(4) Uani 1 1 d . . . .
H59A H 0.296524 0.673387 0.653362 0.039 Uiso 1 1 calc GR . . .
H59B H 0.282224 0.627684 0.599082 0.039 Uiso 1 1 calc GR . . .
H59C H 0.361747 0.605229 0.655013 0.039 Uiso 1 1 calc GR . . .
C20A C 0.7972(6) 0.2625(2) 0.98206(15) 0.0569(17) Uani 0.771(11) 1 d . P A 1
H20A H 0.791130 0.221731 0.962962 0.085 Uiso 0.771(11) 1 calc GR P A 1
H20B H 0.802498 0.256454 1.023881 0.085 Uiso 0.771(11) 1 calc GR P A 1
H20C H 0.876469 0.284443 0.968625 0.085 Uiso 0.771(11) 1 calc GR P A 1
C21A C 0.6796(5) 0.36569(19) 0.99423(16) 0.0329(9) Uani 0.771(11) 1 d . P A 1
H21A H 0.757260 0.387803 0.979356 0.049 Uiso 0.771(11) 1 calc GR P A 1
H21B H 0.687104 0.361282 1.036152 0.049 Uiso 0.771(11) 1 calc GR P A 1
H21C H 0.599655 0.389513 0.984892 0.049 Uiso 0.771(11) 1 calc GR P A 1
C20B C 0.683(3) 0.2431(6) 0.9905(5) 0.065(7) Uani 0.229(11) 1 d . P A 2
H20D H 0.605252 0.218317 0.980456 0.098 Uiso 0.229(11) 1 calc GR P A 2
H20E H 0.690593 0.246221 1.032538 0.098 Uiso 0.229(11) 1 calc GR P A 2
H20F H 0.762626 0.222842 0.975021 0.098 Uiso 0.229(11) 1 calc GR P A 2
C21B C 0.749(3) 0.3557(7) 0.9947(6) 0.049(5) Uani 0.229(11) 1 d . P A 2
H21D H 0.843449 0.349244 0.988193 0.074 Uiso 0.229(11) 1 calc GR P A 2
H21E H 0.730908 0.356653 1.036185 0.074 Uiso 0.229(11) 1 calc GR P A 2
H21F H 0.721495 0.395410 0.977305 0.074 Uiso 0.229(11) 1 calc GR P A 2

loop_
_atom_site_aniso_label
_atom_site_aniso_U_11
_atom_site_aniso_U_22
_atom_site_aniso_U_33
_atom_site_aniso_U_23
_atom_site_aniso_U_13
_atom_site_aniso_U_12
O1 0.0171(6) 0.0203(6) 0.0220(7) -0.0044(5) 0.0023(5) 0.0007(5)
O2 0.0167(5) 0.0196(6) 0.0185(6) -0.0020(5) -0.0018(5) 0.0012(4)
C1 0.0182(7) 0.0127(7) 0.0130(7) 0.0013(6) 0.0014(6) 0.0008(5)
C2 0.0164(7) 0.0155(7) 0.0138(7) -0.0005(6) 0.0001(6) 0.0010(6)
C3 0.0178(7) 0.0127(7) 0.0105(7) 0.0023(6) -0.0001(6) 0.0031(5)
C4 0.0159(7) 0.0128(7) 0.0094(7) -0.0011(5) -0.0001(5) 0.0014(5)
C5 0.0188(7) 0.0143(7) 0.0106(7) -0.0011(6) -0.0009(6) 0.0009(6)
C6 0.0275(9) 0.0165(8) 0.0110(7) -0.0024(6) 0.0008(6) 0.0026(6)
C7 0.0263(8) 0.0164(8) 0.0161(8) -0.0043(6) 0.0007(7) 0.0060(7)
C8 0.0224(8) 0.0139(7) 0.0154(8) -0.0008(6) -0.0016(6) 0.0045(6)
C9 0.0165(7) 0.0123(7) 0.0116(7) -0.0007(6) -0.0017(6) 0.0010(5)
C10 0.0178(7) 0.0126(7) 0.0110(7) -0.0001(6) -0.0025(6) 0.0032(5)
C11 0.0183(7) 0.0148(7) 0.0131(7) 0.0015(6) -0.0026(6) 0.0029(6)
C12 0.0268(9) 0.0196(8) 0.0127(8) 0.0021(6) 0.0002(7) 0.0003(7)
C13 0.0337(10) 0.0194(8) 0.0120(8) 0.0016(6) -0.0062(7) 0.0021(7)
C14 0.0245(8) 0.0183(8) 0.0166(8) -0.0012(6) -0.0080(7) 0.0007(6)
C15 0.0180(7) 0.0147(7) 0.0147(8) -0.0009(6) -0.0029(6) 0.0022(6)
C16 0.0171(7) 0.0221(8) 0.0192(8) 0.0048(7) -0.0027(7) -0.0006(6)
C17 0.0394(13) 0.0211(10) 0.100(3) 0.0014(13) -0.0391(15) -0.0041(9)
C18 0.0177(9) 0.113(3) 0.0289(12) 0.0001(15) 0.0003(9) -0.0035(13)
C19 0.0497(13) 0.0333(11) 0.0135(8) 0.0030(8) -0.0085(9) -0.0058(10)
C22 0.0191(8) 0.0248(9) 0.0194(8) -0.0025(7) -0.0010(7) -0.0026(6)
C23 0.0234(8) 0.0247(9) 0.0290(10) -0.0004(8) -0.0040(8) -0.0060(7)
C24 0.0220(9) 0.0336(11) 0.0505(14) -0.0076(10) 0.0086(9) 0.0026(8)
C25 0.0224(8) 0.0144(7) 0.0085(7) 0.0001(6) 0.0019(6) 0.0033(6)
C26 0.0223(8) 0.0160(7) 0.0110(7) 0.0017(6) 0.0004(6) 0.0016(6)
C27 0.0213(8) 0.0216(8) 0.0151(8) 0.0049(6) -0.0011(6) 0.0031(7)
C28 0.0234(8) 0.0195(8) 0.0168(8) 0.0066(7) 0.0036(7) 0.0039(6)
C29 0.0222(8) 0.0167(8) 0.0212(9) 0.0047(7) 0.0043(7) 0.0016(6)
C30 0.0201(8) 0.0169(8) 0.0135(8) 0.0002(6) 0.0029(6) 0.0007(6)
C31 0.0271(8) 0.0168(8) 0.0159(8) 0.0033(6) -0.0055(7) -0.0023(6)
C32 0.0247(9) 0.0271(10) 0.0320(11) 0.0104(8) -0.0049(8) -0.0054(7)
C33 0.0508(13) 0.0238(9) 0.0222(10) -0.0027(8) -0.0064(9) -0.0059(9)
C34 0.0275(9) 0.0206(8) 0.0217(9) 0.0061(7) -0.0003(7) 0.0009(7)
C35 0.0266(9) 0.0253(9) 0.0210(9) 0.0068(7) -0.0056(7) 0.0022(7)
C36 0.0341(11) 0.0390(12) 0.0236(10) 0.0125(9) 0.0034(9) 0.0010(9)
C37 0.0217(8) 0.0192(8) 0.0194(8) 0.0007(7) 0.0013(7) -0.0012(6)
C38 0.0217(9) 0.0437(12) 0.0333(11) -0.0059(10) 0.0040(8) 0.0007(8)
C39 0.0334(10) 0.0232(9) 0.0282(10) -0.0039(8) -0.0012(8) -0.0052(8)
C40 0.0180(7) 0.0164(7) 0.0109(7) -0.0009(6) 0.0039(6) 0.0008(6)
C41 0.0200(8) 0.0213(8) 0.0147(8) -0.0005(6) 0.0034(6) 0.0035(6)
C42 0.0202(8) 0.0289(9) 0.0140(8) 0.0015(7) 0.0000(6) 0.0023(7)
C43 0.0237(8) 0.0279(9) 0.0134(8) -0.0055(7) 0.0010(7) -0.0010(7)
C44 0.0241(8) 0.0209(8) 0.0152(8) -0.0044(7) 0.0034(7) 0.0019(6)
C45 0.0181(7) 0.0178(8) 0.0114(7) -0.0013(6) 0.0038(6) 0.0006(6)
C46 0.0177(7) 0.0123(7) 0.0152(7) -0.0016(6) 0.0025(6) 0.0013(6)
C47 0.0214(8) 0.0147(7) 0.0125(7) -0.0031(6) 0.0038(6) 0.0016(6)
C48 0.0189(7) 0.0136(7) 0.0168(8) -0.0031(6) 0.0041(6) 0.0009(6)
C49 0.0178(7) 0.0152(7) 0.0173(8) -0.0004(6) 0.0002(6) 0.0008(6)
C50 0.0181(7) 0.0132(7) 0.0136(7) -0.0008(6) 0.0017(6) -0.0013(5)
C51 0.0171(7) 0.0143(7) 0.0147(7) -0.0018(6) 0.0035(6) 0.0006(6)
C52 0.0206(8) 0.0201(8) 0.0197(9) -0.0025(7) 0.0056(6) 0.0031(6)
C53 0.0229(9) 0.0285(10) 0.0336(11) -0.0011(8) 0.0096(8) -0.0026(7)
C54 0.0292(10) 0.0467(13) 0.0213(10) -0.0028(9) 0.0089(8) 0.0117(9)
C55 0.0298(10) 0.0220(9) 0.0326(11) -0.0042(8) 0.0059(8) 0.0085(7)
C56 0.0190(8) 0.0193(8) 0.0140(7) -0.0009(6) 0.0002(6) -0.0008(6)
C57 0.0289(10) 0.0422(12) 0.0175(9) -0.0005(8) -0.0029(7) 0.0076(9)
C58 0.0451(12) 0.0235(9) 0.0186(9) -0.0049(7) 0.0018(9) -0.0053(8)
C59 0.0251(9) 0.0376(11) 0.0144(8) 0.0024(8) 0.0025(7) -0.0078(8)
C20A 0.089(4) 0.062(3) 0.0198(15) -0.0049(15) -0.0224(18) 0.041(3)
C21A 0.046(2) 0.0377(18) 0.0145(13) -0.0057(12) 0.0003(15) 0.0023(16)
C20B 0.14(2) 0.032(6) 0.020(5) 0.006(4) -0.037(8) -0.007(8)
C21B 0.096(14) 0.031(6) 0.021(6) -0.002(4) -0.023(8) -0.011(8)

loop_
_atom_type_symbol
_atom_type_description
_atom_type_scat_dispersion_real
_atom_type_scat_dispersion_imag
_atom_type_scat_source
C C 0.0033 0.0016 'International Tables Vol C Tables 4.2.6.8 and 6.1.1.4'
H H 0.0000 0.0000 'International Tables Vol C Tables 4.2.6.8 and 6.1.1.4'
O O 0.0106 0.0060 'International Tables Vol C Tables 4.2.6.8 and 6.1.1.4'

loop_
_geom_angle_atom_site_label_1
_geom_angle_atom_site_label_2
_geom_angle_atom_site_label_3
_geom_angle
C1 O1 H1 103(2)
O1 C1 C2 122.34(16)
O1 C1 C40 116.20(15)
C2 C1 C40 121.41(15)
C1 C2 H2 119.9
C1 C2 C3 120.10(15)
C3 C2 H2 119.9
O2 C3 C2 121.78(15)
O2 C3 C4 118.05(15)
C2 C3 C4 120.13(14)
C5 C4 C3 119.64(14)
C9 C4 C3 119.33(14)
C9 C4 C5 120.99(15)
C4 C5 C25 122.68(14)
C6 C5 C4 118.60(15)
C6 C5 C25 118.05(15)
C5 C6 H6 119.7
C7 C6 C5 120.68(16)
C7 C6 H6 119.7
C6 C7 H7 119.9
C8 C7 C6 120.20(16)
C8 C7 H7 119.9
C7 C8 H8 119.7
C7 C8 C9 120.59(16)
C9 C8 H8 119.7
C4 C9 C10 122.27(14)
C8 C9 C4 118.70(15)
C8 C9 C10 118.80(14)
C11 C10 C9 121.70(15)
C11 C10 C15 120.03(15)
C15 C10 C9 118.26(15)
C10 C11 C16 121.30(15)
C12 C11 C10 118.82(16)
C12 C11 C16 119.82(16)
C11 C12 H12 118.9
C13 C12 C11 122.12(17)
C13 C12 H12 118.9
C12 C13 C19 119.98(18)
C14 C13 C12 118.23(16)
C14 C13 C19 121.78(18)
C13 C14 H14 119.1
C13 C14 C15 121.88(17)
C15 C14 H14 119.1
C10 C15 C22 121.91(15)
C14 C15 C10 118.88(16)
C14 C15 C22 119.21(16)
C11 C16 H16 107.5
C17 C16 C11 109.97(15)
C17 C16 H16 107.5
C17 C16 C18 111.0(2)
C18 C16 C11 113.14(18)
C18 C16 H16 107.5
C16 C17 H17A 109.5
C16 C17 H17B 109.5
C16 C17 H17C 109.5
H17A C17 H17B 109.5
H17A C17 H17C 109.5
H17B C17 H17C 109.5
C16 C18 H18A 109.5
C16 C18 H18B 109.5
C16 C18 H18C 109.5
H18A C18 H18B 109.5
H18A C18 H18C 109.5
H18B C18 H18C 109.5
C13 C19 H19 107.7
C13 C19 H19A 100.0
C13 C19 C20A 110.2(2)
C13 C19 C21B 116.7(6)
C20A C19 H19 107.7
C21A C19 C13 112.6(2)
C21A C19 H19 107.7
C21A C19 C20A 110.9(3)
C20B C19 C13 115.9(5)
C20B C19 H19A 100.0
C20B C19 C21B 118.6(8)
C21B C19 H19A 100.0
C15 C22 H22 107.9
C15 C22 C23 112.64(15)
C15 C22 C24 110.34(16)
C23 C22 H22 107.9
C24 C22 H22 107.9
C24 C22 C23 109.88(16)
C22 C23 H23A 109.5
C22 C23 H23B 109.5
C22 C23 H23C 109.5
H23A C23 H23B 109.5
H23A C23 H23C 109.5
H23B C23 H23C 109.5
C22 C24 H24A 109.5
C22 C24 H24B 109.5
C22 C24 H24C 109.5
H24A C24 H24B 109.5
H24A C24 H24C 109.5
H24B C24 H24C 109.5
C26 C25 C5 121.83(15)
C26 C25 C30 120.22(15)
C30 C25 C5 117.81(15)
C25 C26 C27 118.82(16)
C25 C26 C31 120.74(15)
C27 C26 C31 120.44(16)
C26 C27 H27 119.1
C28 C27 C26 121.81(17)
C28 C27 H27 119.1
C27 C28 C34 123.67(17)
C29 C28 C27 117.86(16)
C29 C28 C34 118.47(17)
C28 C29 H29 118.8
C30 C29 C28 122.49(17)
C30 C29 H29 118.8
C25 C30 C37 121.94(15)
C29 C30 C25 118.69(16)
C29 C30 C37 119.35(16)
C26 C31 H31 107.6
C26 C31 C32 111.64(15)
C26 C31 C33 111.24(16)
C32 C31 H31 107.6
C33 C31 H31 107.6
C33 C31 C32 111.03(17)
C31 C32 H32A 109.5
C31 C32 H32B 109.5
C31 C32 H32C 109.5
H32A C32 H32B 109.5
H32A C32 H32C 109.5
H32B C32 H32C 109.5
C31 C33 H33A 109.5
C31 C33 H33B 109.5
C31 C33 H33C 109.5
H33A C33 H33B 109.5
H33A C33 H33C 109.5
H33B C33 H33C 109.5
C28 C34 H34 107.1
C28 C34 C35 114.15(16)
C28 C34 C36 110.44(17)
C35 C34 H34 107.1
C36 C34 H34 107.1
C36 C34 C35 110.73(17)
C34 C35 H35A 109.5
C34 C35 H35B 109.5
C34 C35 H35C 109.5
H35A C35 H35B 109.5
H35A C35 H35C 109.5
H35B C35 H35C 109.5
C34 C36 H36A 109.5
C34 C36 H36B 109.5
C34 C36 H36C 109.5
H36A C36 H36B 109.5
H36A C36 H36C 109.5
H36B C36 H36C 109.5
C30 C37 H37 107.6
C30 C37 C38 110.68(16)
C30 C37 C39 112.53(16)
C38 C37 H37 107.6
C38 C37 C39 110.56(17)
C39 C37 H37 107.6
C37 C38 H38A 109.5
C37 C38 H38B 109.5
C37 C38 H38C 109.5
H38A C38 H38B 109.5
H38A C38 H38C 109.5
H38B C38 H38C 109.5
C37 C39 H39A 109.5
C37 C39 H39B 109.5
C37 C39 H39C 109.5
H39A C39 H39B 109.5
H39A C39 H39C 109.5
H39B C39 H39C 109.5
C41 C40 C1 117.42(15)
C41 C40 C45 119.94(16)
C45 C40 C1 122.60(15)
C40 C41 H41 119.6
C42 C41 C40 120.89(16)
C42 C41 H41 119.6
C41 C42 H42 120.2
C41 C42 C43 119.67(17)
C43 C42 H42 120.2
C42 C43 H43 120.1
C42 C43 C44 119.87(17)
C44 C43 H43 120.1
C43 C44 H44 119.2
C43 C44 C45 121.62(17)
C45 C44 H44 119.2
C40 C45 C46 122.69(15)
C44 C45 C40 118.00(16)
C44 C45 C46 119.32(15)
C47 C46 C45 119.23(15)
C51 C46 C45 121.40(15)
C51 C46 C47 119.32(16)
C46 C47 H47 119.6
C48 C47 C46 120.86(15)
C48 C47 H47 119.6
C47 C48 C49 118.10(15)
C47 C48 C52 123.00(16)
C49 C48 C52 118.80(16)
C48 C49 H49 118.6
C50 C49 C48 122.70(16)
C50 C49 H49 118.6
C49 C50 C51 117.44(15)
C49 C50 C56 122.02(15)
C51 C50 C56 120.32(15)
C46 C51 C50 121.56(16)
C46 C51 H51 119.2
C50 C51 H51 119.2
C48 C52 C53 107.82(15)
C54 C52 C48 112.66(16)
C54 C52 C53 108.77(17)
C54 C52 C55 108.53(16)
C55 C52 C48 110.02(16)
C55 C52 C53 108.98(17)
C52 C53 H53A 109.5
C52 C53 H53B 109.5
C52 C53 H53C 109.5
H53A C53 H53B 109.5
H53A C53 H53C 109.5
H53B C53 H53C 109.5
C52 C54 H54A 109.5
C52 C54 H54B 109.5
C52 C54 H54C 109.5
H54A C54 H54B 109.5
H54A C54 H54C 109.5
H54B C54 H54C 109.5
C52 C55 H55A 109.5
C52 C55 H55B 109.5
C52 C55 H55C 109.5
H55A C55 H55B 109.5
H55A C55 H55C 109.5
H55B C55 H55C 109.5
C50 C56 C57 112.72(15)
C50 C56 C58 107.41(15)
C50 C56 C59 110.80(15)
C57 C56 C58 108.92(17)
C57 C56 C59 107.67(16)
C59 C56 C58 109.27(16)
C56 C57 H57A 109.5
C56 C57 H57B 109.5
C56 C57 H57C 109.5
H57A C57 H57B 109.5
H57A C57 H57C 109.5
H57B C57 H57C 109.5
C56 C58 H58A 109.5
C56 C58 H58B 109.5
C56 C58 H58C 109.5
H58A C58 H58B 109.5
H58A C58 H58C 109.5
H58B C58 H58C 109.5
C56 C59 H59A 109.5
C56 C59 H59B 109.5
C56 C59 H59C 109.5
H59A C59 H59B 109.5
H59A C59 H59C 109.5
H59B C59 H59C 109.5
C19 C20A H20A 109.5
C19 C20A H20B 109.5
C19 C20A H20C 109.5
H20A C20A H20B 109.5
H20A C20A H20C 109.5
H20B C20A H20C 109.5
C19 C21A H21A 109.5
C19 C21A H21B 109.5
C19 C21A H21C 109.5
H21A C21A H21B 109.5
H21A C21A H21C 109.5
H21B C21A H21C 109.5
C19 C20B H20D 109.5
C19 C20B H20E 109.5
C19 C20B H20F 109.5
H20D C20B H20E 109.5
H20D C20B H20F 109.5
H20E C20B H20F 109.5
C19 C21B H21D 109.5
C19 C21B H21E 109.5
C19 C21B H21F 109.5
H21D C21B H21E 109.5
H21D C21B H21F 109.5
H21E C21B H21F 109.5

loop_
_geom_bond_atom_site_label_1
_geom_bond_atom_site_label_2
_geom_bond_distance
O1 H1 0.88(2)
O1 C1 1.318(2)
O2 C3 1.257(2)
C1 C2 1.370(2)
C1 C40 1.485(2)
C2 H2 0.9500
C2 C3 1.428(2)
C3 C4 1.501(2)
C4 C5 1.405(2)
C4 C9 1.401(2)
C5 C6 1.397(2)
C5 C25 1.497(2)
C6 H6 0.9500
C6 C7 1.390(2)
C7 H7 0.9500
C7 C8 1.384(2)
C8 H8 0.9500
C8 C9 1.401(2)
C9 C10 1.497(2)
C10 C11 1.406(2)
C10 C15 1.413(2)
C11 C12 1.395(2)
C11 C16 1.521(2)
C12 H12 0.9500
C12 C13 1.392(3)
C13 C14 1.390(3)
C13 C19 1.517(3)
C14 H14 0.9500
C14 C15 1.397(2)
C15 C22 1.523(3)
C16 H16 1.0000
C16 C17 1.519(3)
C16 C18 1.520(3)
C17 H17A 0.9800
C17 H17B 0.9800
C17 H17C 0.9800
C18 H18A 0.9800
C18 H18B 0.9800
C18 H18C 0.9800
C19 H19 1.0000
C19 H19A 1.0000
C19 C20A 1.569(5)
C19 C21A 1.494(5)
C19 C20B 1.383(12)
C19 C21B 1.521(14)
C22 H22 1.0000
C22 C23 1.530(3)
C22 C24 1.529(3)
C23 H23A 0.9800
C23 H23B 0.9800
C23 H23C 0.9800
C24 H24A 0.9800
C24 H24B 0.9800
C24 H24C 0.9800
C25 C26 1.399(2)
C25 C30 1.414(2)
C26 C27 1.401(2)
C26 C31 1.521(2)
C27 H27 0.9500
C27 C28 1.397(3)
C28 C29 1.388(3)
C28 C34 1.518(3)
C29 H29 0.9500
C29 C30 1.387(2)
C30 C37 1.524(3)
C31 H31 1.0000
C31 C32 1.535(3)
C31 C33 1.528(3)
C32 H32A 0.9800
C32 H32B 0.9800
C32 H32C 0.9800
C33 H33A 0.9800
C33 H33B 0.9800
C33 H33C 0.9800
C34 H34 1.0000
C34 C35 1.528(3)
C34 C36 1.524(3)
C35 H35A 0.9800
C35 H35B 0.9800
C35 H35C 0.9800
C36 H36A 0.9800
C36 H36B 0.9800
C36 H36C 0.9800
C37 H37 1.0000
C37 C38 1.526(3)
C37 C39 1.531(3)
C38 H38A 0.9800
C38 H38B 0.9800
C38 H38C 0.9800
C39 H39A 0.9800
C39 H39B 0.9800
C39 H39C 0.9800
C40 C41 1.401(2)
C40 C45 1.407(2)
C41 H41 0.9500
C41 C42 1.384(3)
C42 H42 0.9500
C42 C43 1.386(3)
C43 H43 0.9500
C43 C44 1.389(3)
C44 H44 0.9500
C44 C45 1.399(2)
C45 C46 1.486(2)
C46 C47 1.402(2)
C46 C51 1.391(2)
C47 H47 0.9500
C47 C48 1.389(2)
C48 C49 1.400(2)
C48 C52 1.534(2)
C49 H49 0.9500
C49 C50 1.395(2)
C50 C51 1.396(2)
C50 C56 1.527(2)
C51 H51 0.9500
C52 C53 1.540(3)
C52 C54 1.527(3)
C52 C55 1.534(3)
C53 H53A 0.9800
C53 H53B 0.9800
C53 H53C 0.9800
C54 H54A 0.9800
C54 H54B 0.9800
C54 H54C 0.9800
C55 H55A 0.9800
C55 H55B 0.9800
C55 H55C 0.9800
C56 C57 1.530(3)
C56 C58 1.535(3)
C56 C59 1.531(3)
C57 H57A 0.9800
C57 H57B 0.9800
C57 H57C 0.9800
C58 H58A 0.9800
C58 H58B 0.9800
C58 H58C 0.9800
C59 H59A 0.9800
C59 H59B 0.9800
C59 H59C 0.9800
C20A H20A 0.9800
C20A H20B 0.9800
C20A H20C 0.9800
C21A H21A 0.9800
C21A H21B 0.9800
C21A H21C 0.9800
C20B H20D 0.9800
C20B H20E 0.9800
C20B H20F 0.9800
C21B H21D 0.9800
C21B H21E 0.9800
C21B H21F 0.9800
